data_1543660
loop_
_publ_author_name
'Sivakumar, P.'
'Sudhahar, S.'
'Israel, S.'
'Chakkaravarthi, G.'

_publ_section_title
;
 2-Amino-4-methylpyridinium 2-(3-methylphenyl)acetate
;
_journal_coeditor_code VM4010
_journal_issue 7
_journal_name_full IUCrData
_journal_page_first x161098
_journal_paper_doi 10.1107/S2414314616010981
_journal_volume 1
_journal_year 2016
_chemical_formula_iupac 'C6 H9 N2 +, C9 H9 O2 -'
_chemical_formula_moiety 'C6 H9 N2 +, C9 H9 O2 -'
_chemical_formula_sum 'C15 H18 N2 O2'
_chemical_formula_weight 258.31
_chemical_name_systematic
;
2-Amino-4-methylpyridinium 2-(3-methylphenyl)acetate
;
_space_group_IT_number 2
_symmetry_cell_setting triclinic
_symmetry_space_group_name_Hall '-P 1'
_symmetry_space_group_name_H-M 'P -1'
_atom_sites_solution_hydrogens geom
_atom_sites_solution_primary direct
_atom_sites_solution_secondary difmap
_audit_creation_method SHELXL-97
_cell_angle_alpha 85.526(3)
_cell_angle_beta 70.885(3)
_cell_angle_gamma 78.863(3)
_cell_formula_units_Z 2
_cell_length_a 8.3253(4)
_cell_length_b 9.5065(5)
_cell_length_c 9.5909(5)
_cell_measurement_reflns_used 4380
_cell_measurement_temperature 293(2)
_cell_measurement_theta_max 27.03
_cell_measurement_theta_min 2.24
_cell_volume 703.62(6)
_computing_cell_refinement
;
SAINT (Bruker, 2004)
;
_computing_data_collection
;
APEX2 (Bruker, 2004)
;
_computing_data_reduction
;
SAINT (Bruker, 2004)
;
_computing_molecular_graphics
;
PLATON (Spek, 2009)
;
_computing_publication_material
;
SHELXL97 (Sheldrick, 2008) and PLATON (Spek, 2009)
;
_computing_structure_refinement
;
SHELXL97 (Sheldrick, 2008)
;
_computing_structure_solution
;
SHELXS97 (Sheldrick, 2008)
;
_diffrn_ambient_temperature 293(2)
_diffrn_measured_fraction_theta_full 0.982
_diffrn_measured_fraction_theta_max 0.982
_diffrn_measurement_device_type 'Bruker Kappa APEXII CCD'
_diffrn_measurement_method '\w and \f scan'
_diffrn_radiation_monochromator graphite
_diffrn_radiation_source 'fine-focus sealed tube'
_diffrn_radiation_type MoK\a
_diffrn_radiation_wavelength 0.71073
_diffrn_reflns_av_R_equivalents 0.0351
_diffrn_reflns_av_sigmaI/netI 0.0331
_diffrn_reflns_limit_h_max 10
_diffrn_reflns_limit_h_min -10
_diffrn_reflns_limit_k_max 12
_diffrn_reflns_limit_k_min -12
_diffrn_reflns_limit_l_max 12
_diffrn_reflns_limit_l_min -12
_diffrn_reflns_number 15018
_diffrn_reflns_theta_full 27.08
_diffrn_reflns_theta_max 27.08
_diffrn_reflns_theta_min 2.18
_diffrn_standards_interval_time 0
_diffrn_standards_number 0
_exptl_absorpt_coefficient_mu 0.082
_exptl_absorpt_correction_T_max 0.9838
_exptl_absorpt_correction_T_min 0.9790
_exptl_absorpt_correction_type multi-scan
_exptl_absorpt_process_details
;
(SADABS; Bruker, 2004)
;
_exptl_crystal_colour colourless
_exptl_crystal_density_diffrn 1.219
_exptl_crystal_density_method 'not measured'
_exptl_crystal_description block
_exptl_crystal_F_000 276
_exptl_crystal_size_max 0.26
_exptl_crystal_size_mid 0.24
_exptl_crystal_size_min 0.20
_refine_diff_density_max 0.219
_refine_diff_density_min -0.208
_refine_ls_extinction_method none
_refine_ls_goodness_of_fit_ref 1.024
_refine_ls_hydrogen_treatment mixed
_refine_ls_matrix_type full
_refine_ls_number_parameters 178
_refine_ls_number_reflns 3059
_refine_ls_number_restraints 2
_refine_ls_restrained_S_all 1.024
_refine_ls_R_factor_all 0.0959
_refine_ls_R_factor_gt 0.0498
_refine_ls_shift/su_max 0.000
_refine_ls_shift/su_mean 0.000
_refine_ls_structure_factor_coef Fsqd
_refine_ls_weighting_details 'calc w=1/[\s^2^(Fo^2^)+(0.0613P)^2^+0.2177P] where P=(Fo^2^+2Fc^2^)/3'
_refine_ls_weighting_scheme calc
_refine_ls_wR_factor_gt 0.1212
_refine_ls_wR_factor_ref 0.1495
_reflns_number_gt 1885
_reflns_number_total 3059
_reflns_threshold_expression >2sigma(I)
_cod_data_source_file vm4010sup1.cif
_cod_data_source_block I
_cod_database_code 1543660

loop_
_symmetry_equiv_pos_as_xyz
'x, y, z'
'-x, -y, -z'

loop_
_atom_site_type_symbol
_atom_site_label
_atom_site_fract_x
_atom_site_fract_y
_atom_site_fract_z
_atom_site_U_iso_or_equiv
_atom_site_adp_type
_atom_site_calc_flag
_atom_site_refinement_flags
_atom_site_occupancy
_atom_site_symmetry_multiplicity
C C1 0.4822(2) 0.8660(2) 0.3042(2) 0.0475(5) Uani d . 1 1
C C2 0.6275(3) 0.9154(2) 0.3021(2) 0.0490(5) Uani d . 1 1
H H2 0.6663 0.9857 0.2329 0.059 Uiso calc R 1 1
C C3 0.7182(3) 0.8647(2) 0.3985(2) 0.0558(6) Uani d . 1 1
C C4 0.6600(3) 0.7610(3) 0.4989(3) 0.0699(6) Uani d U 1 1
H H4 0.7180 0.7261 0.5659 0.084 Uiso calc R 1 1
C C5 0.5160(4) 0.7072(3) 0.5021(3) 0.0730(7) Uani d U 1 1
H H5 0.4787 0.6356 0.5701 0.088 Uiso calc R 1 1
C C6 0.4279(3) 0.7596(2) 0.4047(3) 0.0619(6) Uani d . 1 1
H H6 0.3312 0.7230 0.4069 0.074 Uiso calc R 1 1
C C7 0.8749(3) 0.9245(3) 0.3939(3) 0.0870(9) Uani d . 1 1
H H7A 0.8417 1.0247 0.4162 0.131 Uiso calc R 1 1
H H7B 0.9586 0.9121 0.2973 0.131 Uiso calc R 1 1
H H7C 0.9243 0.8747 0.4654 0.131 Uiso calc R 1 1
C C8 0.3800(3) 0.9344(2) 0.2050(3) 0.0600(6) Uani d . 1 1
H H8A 0.2665 0.9784 0.2672 0.072 Uiso calc R 1 1
H H8B 0.4360 1.0111 0.1492 0.072 Uiso calc R 1 1
C C9 0.3557(2) 0.83992(19) 0.0971(2) 0.0458(5) Uani d . 1 1
C C10 0.2100(2) 0.58859(19) -0.1350(2) 0.0409(4) Uani d . 1 1
C C11 0.1335(2) 0.5018(2) -0.1964(2) 0.0443(5) Uani d . 1 1
H H11 0.1923 0.4106 -0.2283 0.053 Uiso calc R 1 1
C C12 -0.0260(2) 0.5491(2) -0.2101(2) 0.0447(5) Uani d . 1 1
C C13 -0.1123(3) 0.6872(2) -0.1610(2) 0.0526(5) Uani d . 1 1
H H13 -0.2218 0.7217 -0.1680 0.063 Uiso calc R 1 1
C C14 -0.0352(3) 0.7693(2) -0.1038(2) 0.0524(5) Uani d . 1 1
H H14 -0.0921 0.8610 -0.0720 0.063 Uiso calc R 1 1
C C15 -0.1096(3) 0.4565(2) -0.2745(3) 0.0619(6) Uani d . 1 1
H H15A -0.0876 0.4791 -0.3776 0.093 Uiso calc R 1 1
H H15B -0.2320 0.4735 -0.2246 0.093 Uiso calc R 1 1
H H15C -0.0630 0.3575 -0.2624 0.093 Uiso calc R 1 1
N N1 0.1233(2) 0.72080(16) -0.09179(18) 0.0446(4) Uani d D 1 1
N N2 0.3643(2) 0.54781(18) -0.1174(2) 0.0547(5) Uani d . 1 1
H H2A 0.4059 0.6054 -0.0794 0.066 Uiso calc R 1 1
H H2B 0.4226 0.4638 -0.1441 0.066 Uiso calc R 1 1
O O1 0.23722(19) 0.88996(14) 0.04377(17) 0.0591(4) Uani d . 1 1
O O2 0.45236(18) 0.72287(15) 0.06398(18) 0.0653(5) Uani d . 1 1
H H1 0.170(2) 0.7762(19) -0.053(2) 0.056(6) Uiso d D 1 1

loop_
_atom_site_aniso_label
_atom_site_aniso_U_11
_atom_site_aniso_U_22
_atom_site_aniso_U_33
_atom_site_aniso_U_12
_atom_site_aniso_U_13
_atom_site_aniso_U_23
C1 0.0480(11) 0.0395(10) 0.0534(12) -0.0016(9) -0.0159(9) -0.0084(9)
C2 0.0526(11) 0.0435(11) 0.0482(12) -0.0073(9) -0.0121(9) -0.0053(9)
C3 0.0525(12) 0.0572(13) 0.0575(14) 0.0028(10) -0.0204(10) -0.0190(11)
C4 0.0866(15) 0.0690(16) 0.0532(14) 0.0105(12) -0.0327(13) -0.0107(12)
C5 0.0947(17) 0.0595(14) 0.0528(14) -0.0116(12) -0.0110(13) 0.0098(12)
C6 0.0562(13) 0.0530(13) 0.0717(16) -0.0133(10) -0.0109(11) -0.0044(12)
C7 0.0654(15) 0.096(2) 0.110(2) -0.0045(14) -0.0388(15) -0.0381(17)
C8 0.0659(13) 0.0416(11) 0.0808(16) -0.0003(10) -0.0380(12) -0.0078(11)
C9 0.0432(10) 0.0340(10) 0.0603(13) -0.0046(8) -0.0180(10) -0.0009(9)
C10 0.0424(10) 0.0351(10) 0.0391(10) 0.0012(8) -0.0099(8) 0.0011(8)
C11 0.0497(11) 0.0347(10) 0.0428(11) 0.0011(8) -0.0116(9) -0.0033(8)
C12 0.0494(11) 0.0418(11) 0.0411(11) -0.0067(9) -0.0134(9) 0.0026(8)
C13 0.0489(11) 0.0459(11) 0.0617(14) 0.0041(9) -0.0229(10) -0.0005(10)
C14 0.0546(12) 0.0343(10) 0.0639(14) 0.0115(9) -0.0232(10) -0.0042(9)
C15 0.0673(14) 0.0570(13) 0.0660(15) -0.0108(11) -0.0271(12) -0.0035(11)
N1 0.0511(9) 0.0319(8) 0.0509(10) -0.0001(7) -0.0205(8) -0.0015(7)
N2 0.0480(9) 0.0461(10) 0.0690(12) 0.0067(7) -0.0235(9) -0.0115(8)
O1 0.0656(9) 0.0387(8) 0.0813(11) 0.0062(7) -0.0416(8) -0.0081(7)
O2 0.0612(9) 0.0488(9) 0.0902(12) 0.0131(7) -0.0384(8) -0.0210(8)

loop_
_atom_type_symbol
_atom_type_description
_atom_type_scat_dispersion_real
_atom_type_scat_dispersion_imag
_atom_type_scat_source
C C 0.0033 0.0016 'International Tables Vol C Tables 4.2.6.8 and 6.1.1.4'
H H 0.0000 0.0000 'International Tables Vol C Tables 4.2.6.8 and 6.1.1.4'
N N 0.0061 0.0033 'International Tables Vol C Tables 4.2.6.8 and 6.1.1.4'
O O 0.0106 0.0060 'International Tables Vol C Tables 4.2.6.8 and 6.1.1.4'

loop_
_geom_angle_atom_site_label_1
_geom_angle_atom_site_label_2
_geom_angle_atom_site_label_3
_geom_angle
C2 C1 C6 118.3(2)
C2 C1 C8 120.02(19)
C6 C1 C8 121.54(19)
C1 C2 C3 122.6(2)
C1 C2 H2 118.7
C3 C2 H2 118.7
C4 C3 C2 118.0(2)
C4 C3 C7 121.4(2)
C2 C3 C7 120.6(2)
C3 C4 C5 120.9(2)
C3 C4 H4 119.6
C5 C4 H4 119.6
C6 C5 C4 120.0(2)
C6 C5 H5 120.0
C4 C5 H5 120.0
C5 C6 C1 120.2(2)
C5 C6 H6 119.9
C1 C6 H6 119.9
C3 C7 H7A 109.5
C3 C7 H7B 109.5
H7A C7 H7B 109.5
C3 C7 H7C 109.5
H7A C7 H7C 109.5
H7B C7 H7C 109.5
C9 C8 C1 117.78(17)
C9 C8 H8A 107.9
C1 C8 H8A 107.9
C9 C8 H8B 107.9
C1 C8 H8B 107.9
H8A C8 H8B 107.2
O2 C9 O1 124.30(18)
O2 C9 C8 119.97(17)
O1 C9 C8 115.70(16)
N2 C10 N1 118.07(17)
N2 C10 C11 123.63(17)
N1 C10 C11 118.30(16)
C12 C11 C10 120.93(17)
C12 C11 H11 119.5
C10 C11 H11 119.5
C11 C12 C13 118.45(18)
C11 C12 C15 121.33(18)
C13 C12 C15 120.22(18)
C14 C13 C12 119.53(18)
C14 C13 H13 120.2
C12 C13 H13 120.2
C13 C14 N1 121.13(18)
C13 C14 H14 119.4
N1 C14 H14 119.4
C12 C15 H15A 109.5
C12 C15 H15B 109.5
H15A C15 H15B 109.5
C12 C15 H15C 109.5
H15A C15 H15C 109.5
H15B C15 H15C 109.5
C10 N1 C14 121.64(17)
C10 N1 H1 119.1(14)
C14 N1 H1 119.2(13)
C10 N2 H2A 120.0
C10 N2 H2B 120.0
H2A N2 H2B 120.0

loop_
_geom_bond_atom_site_label_1
_geom_bond_atom_site_label_2
_geom_bond_distance
C1 C2 1.374(3)
C1 C6 1.377(3)
C1 C8 1.507(3)
C2 C3 1.380(3)
C2 H2 0.9300
C3 C4 1.366(3)
C3 C7 1.507(3)
C4 C5 1.381(4)
C4 H4 0.9300
C5 C6 1.376(3)
C5 H5 0.9300
C6 H6 0.9300
C7 H7A 0.9600
C7 H7B 0.9600
C7 H7C 0.9600
C8 C9 1.507(3)
C8 H8A 0.9700
C8 H8B 0.9700
C9 O2 1.236(2)
C9 O1 1.254(2)
C10 N2 1.330(2)
C10 N1 1.344(2)
C10 C11 1.400(3)
C11 C12 1.363(2)
C11 H11 0.9300
C12 C13 1.405(3)
C12 C15 1.498(3)
C13 C14 1.346(3)
C13 H13 0.9300
C14 N1 1.350(2)
C14 H14 0.9300
C15 H15A 0.9600
C15 H15B 0.9600
C15 H15C 0.9600
N1 H1 0.877(9)
N2 H2A 0.8600
N2 H2B 0.8600

loop_
_geom_hbond_atom_site_label_D
_geom_hbond_atom_site_label_H
_geom_hbond_atom_site_label_A
_geom_hbond_site_symmetry_A
_geom_hbond_distance_DH
_geom_hbond_distance_HA
_geom_hbond_distance_DA
_geom_hbond_angle_DHA
_geom_hbond_publ_flag
N1 H1 O1 . 0.878(18) 1.754(18) 2.627(2) 172(2) y
N2 H2A O2 . 0.86 2.01 2.845(2) 163 y
N2 H2B O2 2_665 0.86 2.10 2.829(2) 142 y
C14 H14 O1 2_575 0.93 2.43 3.347(2) 168 y
C11 H11 Cg1 2_665 0.93 2.81 3.706(2) 161 y

loop_
_geom_torsion_atom_site_label_1
_geom_torsion_atom_site_label_2
_geom_torsion_atom_site_label_3
_geom_torsion_atom_site_label_4
_geom_torsion
C6 C1 C2 C3 -1.4(3)
C8 C1 C2 C3 174.70(19)
C1 C2 C3 C4 0.3(3)
C1 C2 C3 C7 -178.7(2)
C2 C3 C4 C5 0.9(3)
C7 C3 C4 C5 179.9(2)
C3 C4 C5 C6 -0.9(4)
C4 C5 C6 C1 -0.2(4)
C2 C1 C6 C5 1.4(3)
C8 C1 C6 C5 -174.7(2)
C2 C1 C8 C9 121.8(2)
C6 C1 C8 C9 -62.2(3)
C1 C8 C9 O2 -18.8(3)
C1 C8 C9 O1 162.85(19)
N2 C10 C11 C12 179.30(18)
N1 C10 C11 C12 -1.0(3)
C10 C11 C12 C13 0.0(3)
C10 C11 C12 C15 -179.46(18)
C11 C12 C13 C14 0.8(3)
C15 C12 C13 C14 -179.8(2)
C12 C13 C14 N1 -0.5(3)
N2 C10 N1 C14 -178.95(18)
C11 C10 N1 C14 1.3(3)
C13 C14 N1 C10 -0.6(3)

_cod_database_fobs_code 1543660
